data_4107554
loop_
_publ_author_name
'Hongmei Li'
'Patrick J. Carroll'
'Patrick J. Walsh'

_publ_section_title
;
 Generation and Tandem Reactions of 1-Alkenyl-1,1-Heterobimetallics:
 Practical and Versatile Reagents for Organic Synthesis
;
_journal_name_full 'Journal of the American Chemical Society'
_journal_page_first 3521
_journal_page_last 3531
_journal_paper_doi 10.1021/ja077664u
_journal_volume 130
_journal_year 2008
_chemical_formula_sum 'C27 H38 O7'
_chemical_formula_weight 474.57
_space_group_IT_number 4
_symmetry_cell_setting monoclinic
_symmetry_Int_Tables_number 4
_symmetry_space_group_name_Hall 'P 2yb'
_symmetry_space_group_name_H-M 'P 1 21 1'
_atom_sites_solution_hydrogens geom
_atom_sites_solution_primary direct
_audit_creation_method SHELXL-97
_cell_angle_alpha 90.00
_cell_angle_beta 91.990(3)
_cell_angle_gamma 90.00
_cell_formula_units_Z 2
_cell_length_a 6.1938(8)
_cell_length_b 10.7636(14)
_cell_length_c 19.644(3)
_cell_measurement_temperature 143(1)
_cell_volume 1308.8(3)
_computing_data_collection 'CrystalClear (Rigaku, 1999)'
_computing_data_reduction 'CrystalClear (Rigaku, 1999)'
_computing_structure_refinement 'SHELXL-97 (Sheldrick, 1997)'
_computing_structure_solution 'SIR97 (Altomare, 1999)'
_diffrn_ambient_temperature 143(1)
_diffrn_measured_fraction_theta_full 0.995
_diffrn_measured_fraction_theta_max 0.995
_diffrn_measurement_device 'CCD Area Detector'
_diffrn_measurement_device_type 'Rigaku Mercury'
_diffrn_measurement_method 'phi and omega rotations'
_diffrn_radiation_monochromator graphite
_diffrn_radiation_source 'rotating anode'
_diffrn_radiation_type MoK\a
_diffrn_radiation_wavelength 0.71069
_diffrn_reflns_av_R_equivalents 0.0260
_diffrn_reflns_av_sigmaI/netI 0.1077
_diffrn_reflns_limit_h_max 7
_diffrn_reflns_limit_h_min -7
_diffrn_reflns_limit_k_max 12
_diffrn_reflns_limit_k_min -11
_diffrn_reflns_limit_l_max 23
_diffrn_reflns_limit_l_min -23
_diffrn_reflns_number 7775
_diffrn_reflns_theta_full 24.98
_diffrn_reflns_theta_max 24.98
_diffrn_reflns_theta_min 2.81
_exptl_absorpt_coefficient_mu 0.086
_exptl_absorpt_correction_T_max 1.0000
_exptl_absorpt_correction_T_min 0.8256
_exptl_absorpt_correction_type multi-scan
_exptl_crystal_density_diffrn 1.204
_exptl_crystal_F_000 512
_exptl_crystal_size_max 0.42
_exptl_crystal_size_mid 0.20
_exptl_crystal_size_min 0.03
_refine_diff_density_max 0.159
_refine_diff_density_min -0.194
_refine_diff_density_rms 0.037
_refine_ls_abs_structure_details 'Flack H D (1983), Acta Cryst. A39, 876-881'
_refine_ls_abs_structure_Flack 0.2(11)
_refine_ls_extinction_method none
_refine_ls_goodness_of_fit_ref 0.769
_refine_ls_hydrogen_treatment constr
_refine_ls_matrix_type full
_refine_ls_number_parameters 316
_refine_ls_number_reflns 3864
_refine_ls_number_restraints 1
_refine_ls_restrained_S_all 0.769
_refine_ls_R_factor_all 0.0556
_refine_ls_R_factor_gt 0.0351
_refine_ls_shift/su_max 0.002
_refine_ls_shift/su_mean 0.000
_refine_ls_structure_factor_coef Fsqd
_refine_ls_weighting_details 'calc w=1/[\s^2^(Fo^2^)+(0.0223P)^2^+0.0000P] where P=(Fo^2^+2Fc^2^)/3'
_refine_ls_weighting_scheme calc
_refine_ls_wR_factor_gt 0.0606
_refine_ls_wR_factor_ref 0.0711
_reflns_number_gt 2355
_reflns_number_total 3864
_reflns_threshold_expression >2sigma(I)
_cod_data_source_file ja077664u-file003.cif
_cod_data_source_block shelxl
_cod_original_sg_symbol_H-M 'P 21 '
_cod_database_code 4107554

loop_
_symmetry_equiv_pos_as_xyz
'x, y, z'
'-x, y+1/2, -z'

loop_
_atom_site_label
_atom_site_type_symbol
_atom_site_fract_x
_atom_site_fract_y
_atom_site_fract_z
_atom_site_U_iso_or_equiv
_atom_site_adp_type
_atom_site_occupancy
_atom_site_symmetry_multiplicity
_atom_site_calc_flag
_atom_site_refinement_flags
C1 C 0.9280(4) 0.5764(3) 0.40643(14) 0.0229(7) Uani 1 1 d .
C2 C 0.7424(4) 0.4938(3) 0.42851(13) 0.0251(7) Uani 1 1 d .
H2A H 0.7953 0.4169 0.4488 0.033 Uiso 1 1 calc R
H2B H 0.6436 0.4747 0.3906 0.033 Uiso 1 1 calc R
C3 C 0.6341(4) 0.5773(3) 0.48184(14) 0.0285(7) Uani 1 1 d .
H3A H 0.6437 0.5401 0.5268 0.038 Uiso 1 1 calc R
H3B H 0.4834 0.5923 0.4694 0.038 Uiso 1 1 calc R
C4 C 0.7687(4) 0.7000(3) 0.47943(15) 0.0265(7) Uani 1 1 d .
C5 C 0.9830(4) 0.6618(3) 0.51139(15) 0.0299(8) Uani 1 1 d .
C6 C 0.8311(4) 0.7089(3) 0.40446(14) 0.0262(7) Uani 1 1 d .
C7 C 0.6633(4) 0.8107(3) 0.51220(16) 0.0395(9) Uani 1 1 d .
H7A H 0.6596 0.7980 0.5605 0.059 Uiso 1 1 calc R
H7B H 0.5186 0.8201 0.4938 0.059 Uiso 1 1 calc R
H7C H 0.7449 0.8844 0.5031 0.059 Uiso 1 1 calc R
C8 C 1.0000(4) 0.8108(3) 0.39188(15) 0.0345(8) Uani 1 1 d .
H8A H 1.0420 0.8073 0.3453 0.052 Uiso 1 1 calc R
H8B H 1.1244 0.7977 0.4215 0.052 Uiso 1 1 calc R
H8C H 0.9387 0.8907 0.4010 0.052 Uiso 1 1 calc R
C9 C 0.6396(4) 0.7261(3) 0.35380(14) 0.0372(9) Uani 1 1 d .
H9A H 0.5809 0.8080 0.3587 0.056 Uiso 1 1 calc R
H9B H 0.5303 0.6656 0.3628 0.056 Uiso 1 1 calc R
H9C H 0.6876 0.7155 0.3082 0.056 Uiso 1 1 calc R
C10 C 1.0543(4) 0.5286(3) 0.34779(14) 0.0269(7) Uani 1 1 d .
C11 C 1.0033(5) 0.4586(3) 0.23297(14) 0.0333(8) Uani 1 1 d .
H11 H 1.1582 0.4439 0.2411 0.044 Uiso 1 1 calc R
C12 C 0.9729(4) 0.5499(3) 0.17425(16) 0.0386(9) Uani 1 1 d .
H12 H 1.0360 0.5139 0.1337 0.051 Uiso 1 1 calc R
C13 C 1.0801(5) 0.6738(3) 0.18902(16) 0.0508(10) Uani 1 1 d .
H13A H 1.0649 0.7262 0.1496 0.076 Uiso 1 1 calc R
H13B H 1.2306 0.6611 0.2001 0.076 Uiso 1 1 calc R
H13C H 1.0126 0.7128 0.2268 0.076 Uiso 1 1 calc R
C14 C 0.6874(5) 0.6267(3) 0.10024(15) 0.0422(9) Uani 1 1 d .
H14A H 0.8082 0.6251 0.0701 0.056 Uiso 1 1 calc R
H14B H 0.6554 0.7127 0.1106 0.056 Uiso 1 1 calc R
C15 C 0.4926(5) 0.5668(3) 0.06532(15) 0.0347(8) Uani 1 1 d .
C16 C 0.3556(5) 0.6375(3) 0.02439(15) 0.0425(9) Uani 1 1 d .
H16 H 0.3787 0.7227 0.0214 0.056 Uiso 1 1 calc R
C17 C 0.1826(5) 0.5843(3) -0.01266(15) 0.0376(9) Uani 1 1 d .
H17 H 0.0939 0.6327 -0.0411 0.050 Uiso 1 1 calc R
C18 C 0.1459(5) 0.4586(4) -0.00635(16) 0.0386(9) Uani 1 1 d .
C19 C 0.2814(5) 0.3871(3) 0.03475(15) 0.0411(9) Uani 1 1 d .
H19 H 0.2566 0.3022 0.0387 0.055 Uiso 1 1 calc R
C20 C 0.4546(5) 0.4411(3) 0.07030(16) 0.0383(9) Uani 1 1 d .
H20 H 0.5456 0.3921 0.0977 0.051 Uiso 1 1 calc R
C21 C -0.1692(5) 0.4680(3) -0.08114(16) 0.0486(10) Uani 1 1 d .
H21A H -0.2363 0.5302 -0.0539 0.073 Uiso 1 1 calc R
H21B H -0.2781 0.4146 -0.1011 0.073 Uiso 1 1 calc R
H21C H -0.0911 0.5075 -0.1165 0.073 Uiso 1 1 calc R
C22 C 0.8915(5) 0.3336(3) 0.21698(16) 0.0366(9) Uani 1 1 d .
C23 C 0.7318(5) 0.2870(3) 0.26618(14) 0.0367(9) Uani 1 1 d .
H23A H 0.6130 0.3456 0.2665 0.049 Uiso 1 1 calc R
H23B H 0.8008 0.2882 0.3113 0.049 Uiso 1 1 calc R
C24 C 0.6361(5) 0.1569(3) 0.25442(15) 0.0388(9) Uani 1 1 d .
C25 C 0.4815(5) 0.1321(3) 0.31226(15) 0.0530(11) Uani 1 1 d .
H25A H 0.5601 0.1358 0.3552 0.080 Uiso 1 1 calc R
H25B H 0.4183 0.0511 0.3065 0.080 Uiso 1 1 calc R
H25C H 0.3695 0.1937 0.3112 0.080 Uiso 1 1 calc R
C26 C 0.5102(5) 0.1478(4) 0.18643(15) 0.0567(12) Uani 1 1 d .
H26A H 0.3977 0.2091 0.1848 0.085 Uiso 1 1 calc R
H26B H 0.4476 0.0665 0.1818 0.085 Uiso 1 1 calc R
H26C H 0.6062 0.1620 0.1499 0.085 Uiso 1 1 calc R
C27 C 0.8148(5) 0.0586(3) 0.25743(16) 0.0556(11) Uani 1 1 d .
H27A H 0.9116 0.0725 0.2211 0.083 Uiso 1 1 calc R
H27B H 0.7516 -0.0225 0.2528 0.083 Uiso 1 1 calc R
H27C H 0.8932 0.0642 0.3003 0.083 Uiso 1 1 calc R
O1 O 1.0792(3) 0.58402(18) 0.46545(9) 0.0269(5) Uani 1 1 d .
O2 O 1.0676(3) 0.6840(2) 0.56570(10) 0.0384(6) Uani 1 1 d .
O3 O 0.9161(3) 0.5127(2) 0.29367(9) 0.0314(5) Uani 1 1 d .
O4 O 1.2430(3) 0.5070(2) 0.34812(10) 0.0393(6) Uani 1 1 d .
O5 O 0.7440(3) 0.5610(2) 0.16229(10) 0.0397(6) Uani 1 1 d .
O6 O -0.0217(3) 0.3954(2) -0.03872(11) 0.0477(7) Uani 1 1 d .
O7 O 0.9454(3) 0.2810(2) 0.16561(11) 0.0478(7) Uani 1 1 d .

loop_
_atom_site_aniso_label
_atom_site_aniso_U_11
_atom_site_aniso_U_22
_atom_site_aniso_U_33
_atom_site_aniso_U_23
_atom_site_aniso_U_13
_atom_site_aniso_U_12
C1 0.0192(13) 0.0248(19) 0.0244(16) -0.0019(15) -0.0041(12) -0.0015(14)
C2 0.0223(14) 0.0251(19) 0.0281(16) 0.0005(15) 0.0019(13) -0.0030(14)
C3 0.0231(14) 0.0255(19) 0.0371(17) -0.0038(16) 0.0031(13) -0.0033(14)
C4 0.0227(15) 0.0214(18) 0.0355(18) -0.0034(15) 0.0023(14) 0.0014(14)
C5 0.0271(16) 0.027(2) 0.0354(19) 0.0033(17) 0.0000(15) -0.0064(15)
C6 0.0211(14) 0.0252(19) 0.0322(17) 0.0018(15) 0.0000(14) 0.0004(14)
C7 0.0337(16) 0.038(2) 0.047(2) -0.0118(19) 0.0023(16) -0.0015(17)
C8 0.0351(17) 0.029(2) 0.0394(19) 0.0017(17) -0.0011(15) -0.0050(16)
C9 0.0317(16) 0.038(2) 0.042(2) 0.0061(17) -0.0058(15) 0.0033(16)
C10 0.0315(16) 0.0232(19) 0.0260(16) 0.0010(15) 0.0019(14) -0.0043(14)
C11 0.0329(17) 0.041(2) 0.0262(18) -0.0083(17) 0.0062(15) 0.0012(16)
C12 0.0315(17) 0.050(3) 0.0345(18) -0.0018(19) 0.0025(14) -0.0026(17)
C13 0.058(2) 0.049(3) 0.045(2) 0.000(2) 0.0074(18) -0.018(2)
C14 0.0426(19) 0.048(3) 0.0357(19) 0.0098(18) 0.0008(16) -0.0059(18)
C15 0.0375(17) 0.039(2) 0.0281(18) 0.0047(17) 0.0064(14) 0.0033(17)
C16 0.049(2) 0.037(2) 0.042(2) 0.0112(18) 0.0094(17) 0.0042(18)
C17 0.0367(18) 0.042(2) 0.0336(19) 0.0074(18) -0.0024(15) 0.0094(17)
C18 0.0363(19) 0.046(3) 0.034(2) -0.0012(18) 0.0037(16) 0.0053(17)
C19 0.050(2) 0.031(2) 0.042(2) 0.0020(18) -0.0017(18) 0.0091(18)
C20 0.0391(19) 0.041(2) 0.035(2) 0.0033(17) -0.0003(16) 0.0071(17)
C21 0.049(2) 0.050(3) 0.046(2) 0.002(2) -0.0076(17) 0.0083(19)
C22 0.0374(18) 0.039(3) 0.033(2) 0.0016(18) -0.0024(17) 0.0042(17)
C23 0.0400(17) 0.038(2) 0.032(2) -0.0042(17) -0.0001(16) -0.0015(17)
C24 0.044(2) 0.041(2) 0.0306(19) 0.0002(18) -0.0027(17) -0.0029(18)
C25 0.053(2) 0.060(3) 0.046(2) 0.003(2) 0.0053(19) -0.017(2)
C26 0.067(2) 0.061(3) 0.042(2) -0.005(2) -0.018(2) -0.014(2)
C27 0.072(2) 0.039(3) 0.055(2) 0.001(2) 0.000(2) 0.004(2)
O1 0.0232(10) 0.0297(14) 0.0272(11) -0.0025(10) -0.0049(9) 0.0028(10)
O2 0.0384(12) 0.0451(16) 0.0310(12) -0.0069(12) -0.0089(10) -0.0023(11)
O3 0.0277(10) 0.0397(15) 0.0268(11) -0.0064(11) 0.0010(9) 0.0009(10)
O4 0.0222(10) 0.0554(17) 0.0404(13) -0.0061(12) 0.0011(10) 0.0029(11)
O5 0.0355(11) 0.0497(17) 0.0339(12) 0.0043(12) 0.0030(10) 0.0009(12)
O6 0.0486(13) 0.0412(17) 0.0522(15) 0.0026(13) -0.0153(12) 0.0056(12)
O7 0.0654(15) 0.0433(18) 0.0356(14) -0.0095(14) 0.0167(12) -0.0019(13)

loop_
_atom_type_symbol
_atom_type_description
_atom_type_scat_dispersion_real
_atom_type_scat_dispersion_imag
_atom_type_scat_source
C C 0.0033 0.0016 'International Tables Vol C Tables 4.2.6.8 and 6.1.1.4'
H H 0.0000 0.0000 'International Tables Vol C Tables 4.2.6.8 and 6.1.1.4'
O O 0.0106 0.0060 'International Tables Vol C Tables 4.2.6.8 and 6.1.1.4'

loop_
_geom_angle_atom_site_label_1
_geom_angle_atom_site_label_2
_geom_angle_atom_site_label_3
_geom_angle
O1 C1 C10 106.84(19)
O1 C1 C2 105.9(2)
C10 C1 C2 115.7(2)
O1 C1 C6 101.8(2)
C10 C1 C6 120.5(2)
C2 C1 C6 104.4(2)
C1 C2 C3 101.6(2)
C2 C3 C4 103.1(2)
C5 C4 C7 115.1(2)
C5 C4 C6 99.7(2)
C7 C4 C6 119.0(3)
C5 C4 C3 102.7(2)
C7 C4 C3 114.5(2)
C6 C4 C3 103.5(2)
O2 C5 O1 121.2(3)
O2 C5 C4 132.0(3)
O1 C5 C4 106.7(2)
C9 C6 C4 114.5(2)
C9 C6 C8 108.9(2)
C4 C6 C8 113.1(2)
C9 C6 C1 114.8(2)
C4 C6 C1 91.7(2)
C8 C6 C1 113.3(2)
O4 C10 O3 125.0(3)
O4 C10 C1 126.7(2)
O3 C10 C1 108.3(2)
O3 C11 C12 109.0(3)
O3 C11 C22 109.9(3)
C12 C11 C22 111.5(2)
O5 C12 C13 112.5(3)
O5 C12 C11 105.9(2)
C13 C12 C11 112.4(2)
O5 C14 C15 110.0(3)
C16 C15 C20 118.7(3)
C16 C15 C14 119.7(3)
C20 C15 C14 121.5(3)
C15 C16 C17 121.5(3)
C18 C17 C16 118.8(3)
C17 C18 O6 124.6(3)
C17 C18 C19 120.1(3)
O6 C18 C19 115.3(3)
C18 C19 C20 120.3(3)
C15 C20 C19 120.5(3)
O7 C22 C23 126.0(3)
O7 C22 C11 116.3(3)
C23 C22 C11 117.7(3)
C22 C23 C24 118.0(3)
C26 C24 C27 109.6(3)
C26 C24 C25 108.9(2)
C27 C24 C25 108.7(3)
C26 C24 C23 111.9(3)
C27 C24 C23 110.5(2)
C25 C24 C23 107.2(3)
C5 O1 C1 105.79(19)
C10 O3 C11 117.0(2)
C12 O5 C14 112.9(2)
C18 O6 C21 116.8(3)

loop_
_geom_bond_atom_site_label_1
_geom_bond_atom_site_label_2
_geom_bond_distance
C1 O1 1.467(3)
C1 C10 1.505(4)
C1 C2 1.529(4)
C1 C6 1.547(4)
C2 C3 1.551(3)
C3 C4 1.563(4)
C4 C5 1.506(3)
C4 C7 1.513(4)
C4 C6 1.539(4)
C5 O2 1.196(3)
C5 O1 1.381(3)
C6 C9 1.533(3)
C6 C8 1.542(4)
C10 O4 1.192(3)
C10 O3 1.352(3)
C11 O3 1.448(3)
C11 C12 1.522(4)
C11 C22 1.541(4)
C12 O5 1.434(3)
C12 C13 1.513(4)
C14 O5 1.442(3)
C14 C15 1.511(4)
C15 C16 1.378(4)
C15 C20 1.378(4)
C16 C17 1.397(4)
C17 C18 1.378(4)
C18 O6 1.378(4)
C18 C19 1.379(4)
C19 C20 1.387(4)
C21 O6 1.444(3)
C22 O7 1.214(3)
C22 C23 1.493(4)
C23 C24 1.535(4)
C24 C26 1.526(3)
C24 C27 1.530(4)
C24 C25 1.534(4)
